data_4107203
loop_
_publ_author_name
'Guohong Zou'
'Ning Ye'
'Ling Huang'
'Xinsong Lin'

_publ_contact_author_address
;
Fujian Institute of Research on the Structure of Matter,
Chinese Academy of Sciences
Fuzhou, Fujian
350002
People's Republic of China
;
_publ_contact_author_email nye@fjirsm.ac.cn
_publ_contact_author_fax +86-591-83776076
_publ_contact_author_name 'Ning Ye'
_publ_contact_author_phone +86-591-83776076
_publ_section_title
;
 Alkaline-Alkaline Earth Fluoride Carbonate Crystals ABCO3F (A = K, Rb,
 Cs; B = Ca, Sr, Ba) as Nonlinear Optical Materials
;
_journal_name_full 'Journal of the American Chemical Society'
_journal_page_first 20001
_journal_page_last 20007
_journal_paper_doi 10.1021/ja209276a
_journal_volume 133
_journal_year 2011
_chemical_formula_sum 'C3 Ba4 Cs3 F5 O9'
_chemical_formula_weight 1223.12
_chemical_name_systematic
; 
 ? 
;
_space_group_IT_number 186
_symmetry_cell_setting hexagonal
_symmetry_space_group_name_Hall 'P 6c -2c'
_symmetry_space_group_name_H-M 'P 63 m c'
_atom_sites_solution_hydrogens none
_atom_sites_solution_primary direct
_atom_sites_solution_secondary difmap
_audit_creation_method SHELXL-97
_audit_update_record
;
2011-07-16 # Formatted by publCIF
;
_cell_angle_alpha 90.00
_cell_angle_beta 90.00
_cell_angle_gamma 120.00
_cell_formula_units_Z 2
_cell_length_a 11.5158(9)
_cell_length_b 11.5158(9)
_cell_length_c 7.6132(12)
_cell_measurement_reflns_used 1102
_cell_measurement_temperature 293(2)
_cell_measurement_theta_max 27.4179
_cell_measurement_theta_min 2.6753
_cell_volume 874.35(17)
_computing_cell_refinement 'CrystalClear (Rigaku Inc., 2007)'
_computing_data_collection 'CrystalClear (Rigaku Inc., 2007)'
_computing_data_reduction 'CrystalClear (Rigaku Inc., 2007)'
_computing_molecular_graphics 'SHELXL-97 (Sheldrick, 1997)'
_computing_publication_material 'SHELXL-97 (Sheldrick, 1997)'
_computing_structure_refinement 'SHELXL-97 (Sheldrick, 1997)'
_computing_structure_solution 'SHELXS-97 (Sheldrick, 1990)'
_diffrn_ambient_temperature 293(2)
_diffrn_detector_area_resol_mean 13.6612
_diffrn_measured_fraction_theta_full 0.998
_diffrn_measured_fraction_theta_max 0.998
_diffrn_measurement_device_type Mercury2
_diffrn_measurement_method CCD_Profile_fitting
_diffrn_radiation_monochromator graphite
_diffrn_radiation_source 'fine-focus sealed tube'
_diffrn_radiation_type MoK\a
_diffrn_radiation_wavelength 0.71073
_diffrn_reflns_av_R_equivalents 0.0527
_diffrn_reflns_av_sigmaI/netI 0.0268
_diffrn_reflns_limit_h_max 14
_diffrn_reflns_limit_h_min -14
_diffrn_reflns_limit_k_max 14
_diffrn_reflns_limit_k_min -14
_diffrn_reflns_limit_l_max 7
_diffrn_reflns_limit_l_min -9
_diffrn_reflns_number 6554
_diffrn_reflns_theta_full 27.42
_diffrn_reflns_theta_max 27.42
_diffrn_reflns_theta_min 2.04
_diffrn_standards_decay_% 0
_diffrn_standards_interval_count none
_diffrn_standards_interval_time none
_diffrn_standards_number 444
_exptl_absorpt_coefficient_mu 15.125
_exptl_absorpt_correction_T_max 1.0000
_exptl_absorpt_correction_T_min 0.2782
_exptl_absorpt_correction_type multi-scan
_exptl_crystal_colour Colorless
_exptl_crystal_density_diffrn 4.646
_exptl_crystal_description Prism
_exptl_crystal_F_000 1048
_exptl_crystal_size_max 0.2000
_exptl_crystal_size_mid 0.2000
_exptl_crystal_size_min 0.2000
_refine_diff_density_max 0.793
_refine_diff_density_min -0.957
_refine_diff_density_rms 0.204
_refine_ls_abs_structure_details 'Flack H D (1983), Acta Cryst. A39, 876-881'
_refine_ls_abs_structure_Flack 0.07(7)
_refine_ls_extinction_coef 0.00177(14)
_refine_ls_extinction_expression Fc^*^=kFc[1+0.001xFc^2^\l^3^/sin(2\q)]^-1/4^
_refine_ls_extinction_method SHELXL
_refine_ls_goodness_of_fit_ref 1.167
_refine_ls_hydrogen_treatment none
_refine_ls_matrix_type full
_refine_ls_number_parameters 50
_refine_ls_number_reflns 715
_refine_ls_number_restraints 1
_refine_ls_restrained_S_all 1.166
_refine_ls_R_factor_all 0.0201
_refine_ls_R_factor_gt 0.0188
_refine_ls_shift/su_max 0.000
_refine_ls_shift/su_mean 0.000
_refine_ls_structure_factor_coef Fsqd
_refine_ls_weighting_details 'calc w=1/[\s^2^(Fo^2^)+(0.0000P)^2^+6.7113P] where P=(Fo^2^+2Fc^2^)/3'
_refine_ls_weighting_scheme calc
_refine_ls_wR_factor_gt 0.0370
_refine_ls_wR_factor_ref 0.0446
_reflns_number_gt 706
_reflns_number_total 715
_reflns_threshold_expression >2sigma(I)
_cod_data_source_file ja209276a_si_002_6.cif
_cod_data_source_block Cs3Ba4(CO3)3F5
_cod_database_code 4107203

loop_
_symmetry_equiv_pos_as_xyz
'x, y, z'
'-y, x-y, z'
'-x+y, -x, z'
'-x, -y, z+1/2'
'y, -x+y, z+1/2'
'x-y, x, z+1/2'
'-y, -x, z'
'-x+y, y, z'
'x, x-y, z'
'y, x, z+1/2'
'x-y, -y, z+1/2'
'-x, -x+y, z+1/2'

loop_
_atom_site_label
_atom_site_type_symbol
_atom_site_fract_x
_atom_site_fract_y
_atom_site_fract_z
_atom_site_U_iso_or_equiv
_atom_site_adp_type
_atom_site_occupancy
_atom_site_symmetry_multiplicity
_atom_site_calc_flag
_atom_site_refinement_flags
Cs1 Cs 0.87799(4) 0.12201(4) 0.56861(10) 0.02566(19) Uani 1 2 d S
Ba2 Ba 0.3333 -0.3333 0.86070(13) 0.0109(2) Uani 1 6 d S
Ba1 Ba 0.53720(3) 0.07440(5) 0.90370(7) 0.01233(15) Uani 1 2 d S
O1 O 0.3622(8) 0.1811(4) 0.9736(10) 0.0189(16) Uani 1 2 d S
O2 O 0.4156(5) 0.3051(5) 1.2178(7) 0.0182(11) Uani 1 1 d .
F1 F 0.5719(3) 0.1439(6) 0.5852(9) 0.043(2) Uani 1 2 d S
F2 F 0.6667 0.3333 0.9978(14) 0.0142(19) Uani 1 6 d S
F3 F 1.0000 0.0000 0.3116(19) 0.035(3) Uani 1 6 d S
C1 C 0.3955(9) 0.1978(5) 1.1355(17) 0.016(2) Uani 1 2 d S

loop_
_atom_site_aniso_label
_atom_site_aniso_U_11
_atom_site_aniso_U_22
_atom_site_aniso_U_33
_atom_site_aniso_U_23
_atom_site_aniso_U_13
_atom_site_aniso_U_12
Cs1 0.0212(3) 0.0212(3) 0.0280(4) 0.00181(16) -0.00181(16) 0.0057(3)
Ba2 0.0102(3) 0.0102(3) 0.0123(5) 0.000 0.000 0.00509(14)
Ba1 0.0140(2) 0.0107(3) 0.0112(3) -0.0013(2) -0.00063(11) 0.00537(13)
O1 0.020(4) 0.016(3) 0.022(4) -0.0023(15) -0.005(3) 0.010(2)
O2 0.021(3) 0.015(3) 0.018(3) -0.003(2) 0.000(2) 0.009(2)
F1 0.080(5) 0.010(3) 0.015(4) 0.003(3) 0.0015(14) 0.0048(16)
F2 0.014(3) 0.014(3) 0.015(5) 0.000 0.000 0.0070(15)
F3 0.040(4) 0.040(4) 0.026(7) 0.000 0.000 0.020(2)
C1 0.010(5) 0.016(4) 0.021(5) 0.003(2) 0.005(4) 0.005(2)

loop_
_atom_type_symbol
_atom_type_description
_atom_type_scat_dispersion_real
_atom_type_scat_dispersion_imag
_atom_type_scat_source
C C 0.0033 0.0016 'International Tables Vol C Tables 4.2.6.8 and 6.1.1.4'
O O 0.0106 0.0060 'International Tables Vol C Tables 4.2.6.8 and 6.1.1.4'
F F 0.0171 0.0103 'International Tables Vol C Tables 4.2.6.8 and 6.1.1.4'
Cs Cs -0.3680 2.1192 'International Tables Vol C Tables 4.2.6.8 and 6.1.1.4'
Ba Ba -0.3244 2.2819 'International Tables Vol C Tables 4.2.6.8 and 6.1.1.4'

loop_
_geom_angle_atom_site_label_1
_geom_angle_atom_site_label_2
_geom_angle_atom_site_label_3
_geom_angle
_geom_angle_site_symmetry_1
_geom_angle_site_symmetry_3
F3 Cs1 F3 76.04(2) 4_755 .
F3 Cs1 O1 88.92(11) 4_755 4_654
F3 Cs1 O1 73.26(12) . 4_654
F3 Cs1 O1 88.92(11) 4_755 6_654
F3 Cs1 O1 73.26(12) . 6_654
O1 Cs1 O1 146.0(2) 4_654 6_654
F3 Cs1 O2 86.47(12) 4_755 6_654
F3 Cs1 O2 111.12(9) . 6_654
O1 Cs1 O2 172.60(16) 4_654 6_654
O1 Cs1 O2 39.81(15) 6_654 6_654
F3 Cs1 O2 86.47(12) 4_755 12_654
F3 Cs1 O2 111.12(9) . 12_654
O1 Cs1 O2 39.81(15) 4_654 12_654
O1 Cs1 O2 172.60(16) 6_654 12_654
O2 Cs1 O2 133.92(18) 6_654 12_654
F3 Cs1 O1 73.7(2) 4_755 2_655
F3 Cs1 O1 149.7(2) . 2_655
O1 Cs1 O1 105.96(13) 4_654 2_655
O1 Cs1 O1 105.96(13) 6_654 2_655
O2 Cs1 O1 67.16(9) 6_654 2_655
O2 Cs1 O1 67.16(9) 12_654 2_655
F3 Cs1 O2 152.31(17) 4_755 2_654
F3 Cs1 O2 84.2(2) . 2_654
O1 Cs1 O2 66.66(14) 4_654 2_654
O1 Cs1 O2 103.91(14) 6_654 2_654
O2 Cs1 O2 119.08(11) 6_654 2_654
O2 Cs1 O2 82.73(12) 12_654 2_654
O1 Cs1 O2 124.05(15) 2_655 2_654
F3 Cs1 O2 152.31(17) 4_755 8_654
F3 Cs1 O2 84.2(2) . 8_654
O1 Cs1 O2 103.91(14) 4_654 8_654
O1 Cs1 O2 66.66(14) 6_654 8_654
O2 Cs1 O2 82.73(12) 6_654 8_654
O2 Cs1 O2 119.08(11) 12_654 8_654
O1 Cs1 O2 124.05(15) 2_655 8_654
O2 Cs1 O2 38.89(17) 2_654 8_654
F3 Cs1 C1 78.82(15) 4_755 6_654
F3 Cs1 C1 89.34(14) . 6_654
O1 Cs1 C1 160.80(14) 4_654 6_654
O1 Cs1 C1 21.5(2) 6_654 6_654
O2 Cs1 C1 21.86(16) 6_654 6_654
O2 Cs1 C1 151.2(2) 12_654 6_654
O1 Cs1 C1 84.9(2) 2_655 6_654
O2 Cs1 C1 120.7(2) 2_654 6_654
O2 Cs1 C1 81.8(2) 8_654 6_654
F3 Cs1 C1 78.82(15) 4_755 4_654
F3 Cs1 C1 89.34(14) . 4_654
O1 Cs1 C1 21.5(2) 4_654 4_654
O1 Cs1 C1 160.80(14) 6_654 4_654
O2 Cs1 C1 151.2(2) 6_654 4_654
O2 Cs1 C1 21.86(16) 12_654 4_654
O1 Cs1 C1 84.9(2) 2_655 4_654
O2 Cs1 C1 81.8(2) 2_654 4_654
O2 Cs1 C1 120.7(2) 8_654 4_654
C1 Cs1 C1 157.2(3) 6_654 4_654
F3 Cs1 C1 151.9(3) 4_755 2_654
F3 Cs1 C1 75.8(3) . 2_654
O1 Cs1 C1 83.05(13) 4_654 2_654
O1 Cs1 C1 83.05(13) 6_654 2_654
O2 Cs1 C1 103.68(11) 6_654 2_654
O2 Cs1 C1 103.68(11) 12_654 2_654
O1 Cs1 C1 134.5(2) 2_655 2_654
O2 Cs1 C1 20.98(10) 2_654 2_654
O2 Cs1 C1 20.98(10) 8_654 2_654
C1 Cs1 C1 100.8(2) 6_654 2_654
C1 Cs1 C1 100.8(2) 4_654 2_654
F1 Ba2 F1 79.9(2) 4_655 5
F1 Ba2 F1 79.9(2) 4_655 6_545
F1 Ba2 F1 79.9(2) 5 6_545
F1 Ba2 F2 132.13(15) 4_655 4_654
F1 Ba2 F2 132.13(15) 5 4_654
F1 Ba2 F2 132.13(15) 6_545 4_654
F1 Ba2 O2 100.17(12) 4_655 11_554
F1 Ba2 O2 71.88(16) 5 11_554
F1 Ba2 O2 151.24(13) 6_545 11_554
F2 Ba2 O2 68.36(10) 4_654 11_554
F1 Ba2 O2 71.88(16) 4_655 5_554
F1 Ba2 O2 100.17(12) 5 5_554
F1 Ba2 O2 151.24(13) 6_545 5_554
F2 Ba2 O2 68.36(10) 4_654 5_554
O2 Ba2 O2 44.62(19) 11_554 5_554
F1 Ba2 O2 151.24(13) 4_655 6_544
F1 Ba2 O2 71.88(16) 5 6_544
F1 Ba2 O2 100.17(12) 6_545 6_544
F2 Ba2 O2 68.36(10) 4_654 6_544
O2 Ba2 O2 66.1(2) 11_554 6_544
O2 Ba2 O2 107.22(11) 5_554 6_544
F1 Ba2 O2 71.88(16) 4_655 12_654
F1 Ba2 O2 151.24(13) 5 12_654
F1 Ba2 O2 100.17(12) 6_545 12_654
F2 Ba2 O2 68.36(10) 4_654 12_654
O2 Ba2 O2 107.22(11) 11_554 12_654
O2 Ba2 O2 66.1(2) 5_554 12_654
O2 Ba2 O2 135.2(2) 6_544 12_654
F1 Ba2 O2 151.24(13) 4_655 10_544
F1 Ba2 O2 100.17(12) 5 10_544
F1 Ba2 O2 71.88(16) 6_545 10_544
F2 Ba2 O2 68.36(10) 4_654 10_544
O2 Ba2 O2 107.22(11) 11_554 10_544
O2 Ba2 O2 135.2(2) 5_554 10_544
O2 Ba2 O2 44.62(19) 6_544 10_544
O2 Ba2 O2 107.22(11) 12_654 10_544
F1 Ba2 O2 100.17(12) 4_655 4_654
F1 Ba2 O2 151.24(13) 5 4_654
F1 Ba2 O2 71.88(16) 6_545 4_654
F2 Ba2 O2 68.36(10) 4_654 4_654
O2 Ba2 O2 135.2(2) 11_554 4_654
O2 Ba2 O2 107.22(11) 5_554 4_654
O2 Ba2 O2 107.22(11) 6_544 4_654
O2 Ba2 O2 44.62(19) 12_654 4_654
O2 Ba2 O2 66.1(2) 10_544 4_654
F1 Ba2 C1 92.64(19) 4_655 5_554
F1 Ba2 C1 92.64(19) 5 5_554
F1 Ba2 C1 170.2(3) 6_545 5_554
F2 Ba2 C1 57.6(2) 4_654 5_554
O2 Ba2 C1 23.93(12) 11_554 5_554
O2 Ba2 C1 23.93(12) 5_554 5_554
O2 Ba2 C1 83.29(13) 6_544 5_554
O2 Ba2 C1 83.29(13) 12_654 5_554
O2 Ba2 C1 116.0(2) 10_544 5_554
O2 Ba2 C1 116.0(2) 4_654 5_554
F1 Ba2 C1 170.2(3) 4_655 6_544
F1 Ba2 C1 92.64(19) 5 6_544
F1 Ba2 C1 92.64(19) 6_545 6_544
F2 Ba2 C1 57.6(2) 4_654 6_544
O2 Ba2 C1 83.29(13) 11_554 6_544
O2 Ba2 C1 116.0(2) 5_554 6_544
O2 Ba2 C1 23.93(12) 6_544 6_544
O2 Ba2 C1 116.0(2) 12_654 6_544
O2 Ba2 C1 23.93(12) 10_544 6_544
O2 Ba2 C1 83.29(13) 4_654 6_544
C1 Ba2 C1 94.0(3) 5_554 6_544
F1 Ba1 F1 138.35(18) . 4_655
F1 Ba1 F2 89.5(3) . .
F1 Ba1 F2 132.1(3) 4_655 .
F1 Ba1 O2 72.42(15) . 12_654
F1 Ba1 O2 73.58(16) 4_655 12_654
F2 Ba1 O2 139.69(15) . 12_654
F1 Ba1 O2 72.42(15) . 5_554
F1 Ba1 O2 73.58(16) 4_655 5_554
F2 Ba1 O2 139.69(15) . 5_554
O2 Ba1 O2 69.3(2) 12_654 5_554
F1 Ba1 O1 94.36(16) . 2_655
F1 Ba1 O1 102.27(13) 4_655 2_655
F2 Ba1 O1 66.14(13) . 2_655
O2 Ba1 O1 79.32(17) 12_654 2_655
O2 Ba1 O1 148.33(18) 5_554 2_655
F1 Ba1 O1 94.36(16) . .
F1 Ba1 O1 102.27(14) 4_655 .
F2 Ba1 O1 66.14(13) . .
O2 Ba1 O1 148.33(18) 12_654 .
O2 Ba1 O1 79.32(17) 5_554 .
O1 Ba1 O1 131.3(3) 2_655 .
F1 Ba1 O2 139.25(12) . 2_655
F1 Ba1 O2 70.35(15) 4_655 2_655
F2 Ba1 O2 70.1(2) . 2_655
O2 Ba1 O2 100.27(15) 12_654 2_655
O2 Ba1 O2 143.93(11) 5_554 2_655
O1 Ba1 O2 45.40(18) 2_655 2_655
O1 Ba1 O2 107.87(18) . 2_655
F1 Ba1 O2 139.25(12) . 9
F1 Ba1 O2 70.35(15) 4_655 9
F2 Ba1 O2 70.1(2) . 9
O2 Ba1 O2 143.93(11) 12_654 9
O2 Ba1 O2 100.27(16) 5_554 9
O1 Ba1 O2 107.87(18) 2_655 9
O1 Ba1 O2 45.40(18) . 9
O2 Ba1 O2 67.2(2) 2_655 9
F1 Ba1 C1 115.3(2) . 2_655
F1 Ba1 C1 91.67(18) 4_655 2_655
F2 Ba1 C1 58.59(18) . 2_655
O2 Ba1 C1 96.4(2) 12_654 2_655
O2 Ba1 C1 161.66(18) 5_554 2_655
O1 Ba1 C1 23.7(2) 2_655 2_655
O1 Ba1 C1 115.2(2) . 2_655
O2 Ba1 C1 24.1(2) 2_655 2_655
O2 Ba1 C1 84.4(2) 9 2_655
F1 Ba1 C1 115.3(2) . .
F1 Ba1 C1 91.67(18) 4_655 .
F2 Ba1 C1 58.59(18) . .
O2 Ba1 C1 161.66(18) 12_654 .
O2 Ba1 C1 96.4(2) 5_554 .
O1 Ba1 C1 115.2(2) 2_655 .
O1 Ba1 C1 23.7(2) . .
O2 Ba1 C1 84.4(2) 2_655 .
O2 Ba1 C1 24.1(2) 9 .
C1 Ba1 C1 94.9(4) 2_655 .
F1 Ba1 Ba2 101.35(14) . .
F1 Ba1 Ba2 37.00(15) 4_655 .
F2 Ba1 Ba2 169.1(2) . .
O2 Ba1 Ba2 46.32(11) 12_654 .
O2 Ba1 Ba2 46.32(11) 5_554 .
O1 Ba1 Ba2 112.47(12) 2_655 .
O1 Ba1 Ba2 112.47(12) . .
O2 Ba1 Ba2 100.95(10) 2_655 .
O2 Ba1 Ba2 100.95(10) 9 .
C1 Ba1 Ba2 115.48(14) 2_655 .
C1 Ba1 Ba2 115.48(14) . .
C1 O1 Ba1 91.2(4) . 3_665
C1 O1 Ba1 91.2(4) . .
Ba1 O1 Ba1 101.6(2) 3_665 .
C1 O1 Cs1 88.7(4) . 4_655
Ba1 O1 Cs1 169.3(2) 3_665 4_655
Ba1 O1 Cs1 89.10(4) . 4_655
C1 O1 Cs1 88.7(4) . 5_565
Ba1 O1 Cs1 89.10(4) 3_665 5_565
Ba1 O1 Cs1 169.3(2) . 5_565
Cs1 O1 Cs1 80.22(17) 4_655 5_565
C1 O1 Cs1 174.2(7) . 3_665
Ba1 O1 Cs1 92.50(17) 3_665 3_665
Ba1 O1 Cs1 92.50(17) . 3_665
Cs1 O1 Cs1 86.85(17) 4_655 3_665
Cs1 O1 Cs1 86.85(17) 5_565 3_665
C1 O2 Ba1 178.5(6) . 6
C1 O2 Ba1 89.9(5) . 3_665
Ba1 O2 Ba1 90.93(14) 6 3_665
C1 O2 Ba2 88.9(5) . 4_655
Ba1 O2 Ba2 89.81(14) 6 4_655
Ba1 O2 Ba2 95.47(15) 3_665 4_655
C1 O2 Cs1 87.4(5) . 5_565
Ba1 O2 Cs1 93.78(14) 6 5_565
Ba1 O2 Cs1 88.39(14) 3_665 5_565
Ba2 O2 Cs1 174.69(19) 4_655 5_565
C1 O2 Cs1 91.0(5) . 3_666
Ba1 O2 Cs1 88.28(13) 6 3_666
Ba1 O2 Cs1 173.76(19) 3_665 3_666
Ba2 O2 Cs1 90.72(14) 4_655 3_666
Cs1 O2 Cs1 85.48(12) 5_565 3_666
Ba1 F1 Ba2 148.1(3) . 4_654
Ba1 F1 Ba1 106.5(2) . 4_654
Ba2 F1 Ba1 105.5(2) 4_654 4_654
Ba1 F1 Cs1 90.96(11) . .
Ba2 F1 Cs1 91.21(10) 4_654 .
Ba1 F1 Cs1 86.05(10) 4_654 .
Ba1 F1 Cs1 90.96(11) . 3_665
Ba2 F1 Cs1 91.21(10) 4_654 3_665
Ba1 F1 Cs1 86.05(10) 4_654 3_665
Cs1 F1 Cs1 172.1(2) . 3_665
Ba1 F2 Ba1 113.13(18) . 2_655
Ba1 F2 Ba1 113.13(18) . 3_665
Ba1 F2 Ba1 113.13(18) 2_655 3_665
Ba1 F2 Ba2 105.5(2) . 4_655
Ba1 F2 Ba2 105.5(2) 2_655 4_655
Ba1 F2 Ba2 105.5(2) 3_665 4_655
Cs1 F3 Cs1 87.2(3) 6_544 4_754
Cs1 F3 Cs1 87.2(3) 6_544 5_664
Cs1 F3 Cs1 87.2(3) 4_754 5_664
Cs1 F3 Cs1 178.4(4) 6_544 3_765
Cs1 F3 Cs1 93.956(17) 4_754 3_765
Cs1 F3 Cs1 93.956(17) 5_664 3_765
Cs1 F3 Cs1 93.956(18) 6_544 2_645
Cs1 F3 Cs1 93.956(17) 4_754 2_645
Cs1 F3 Cs1 178.4(4) 5_664 2_645
Cs1 F3 Cs1 84.9(3) 3_765 2_645
Cs1 F3 Cs1 93.956(17) 6_544 .
Cs1 F3 Cs1 178.4(4) 4_754 .
Cs1 F3 Cs1 93.956(17) 5_664 .
Cs1 F3 Cs1 84.9(3) 3_765 .
Cs1 F3 Cs1 84.9(3) 2_645 .
O1 C1 O2 120.4(5) . .
O1 C1 O2 120.4(5) . 9
O2 C1 O2 119.2(11) . 9
O1 C1 Ba1 65.2(4) . 3_665
O2 C1 Ba1 65.9(4) . 3_665
O2 C1 Ba1 143.6(6) 9 3_665
O1 C1 Ba1 65.2(4) . .
O2 C1 Ba1 143.6(6) . .
O2 C1 Ba1 65.9(4) 9 .
Ba1 C1 Ba1 89.4(3) 3_665 .
O1 C1 Ba2 137.5(7) . 4_655
O2 C1 Ba2 67.1(5) . 4_655
O2 C1 Ba2 67.1(5) 9 4_655
Ba1 C1 Ba2 85.5(2) 3_665 4_655
Ba1 C1 Ba2 85.5(2) . 4_655
O1 C1 Cs1 69.8(4) . 4_655
O2 C1 Cs1 135.5(6) . 4_655
O2 C1 Cs1 70.7(4) 9 4_655
Ba1 C1 Cs1 133.8(4) 3_665 4_655
Ba1 C1 Cs1 80.87(14) . 4_655
Ba2 C1 Cs1 137.7(2) 4_655 4_655
O1 C1 Cs1 69.8(4) . 5_565
O2 C1 Cs1 70.7(4) . 5_565
O2 C1 Cs1 135.5(6) 9 5_565
Ba1 C1 Cs1 80.87(14) 3_665 5_565
Ba1 C1 Cs1 133.8(4) . 5_565
Ba2 C1 Cs1 137.7(2) 4_655 5_565
Cs1 C1 Cs1 74.4(2) 4_655 5_565
O1 C1 Cs1 140.3(7) . 3_666
O2 C1 Cs1 68.0(5) . 3_666
O2 C1 Cs1 68.0(5) 9 3_666
Ba1 C1 Cs1 133.60(19) 3_665 3_666
Ba1 C1 Cs1 133.60(19) . 3_666
Ba2 C1 Cs1 82.2(3) 4_655 3_666
Cs1 C1 Cs1 78.86(19) 4_655 3_666
Cs1 C1 Cs1 78.86(19) 5_565 3_666

loop_
_geom_bond_atom_site_label_1
_geom_bond_atom_site_label_2
_geom_bond_distance
_geom_bond_site_symmetry_2
Cs1 F3 3.057(9) 4_755
Cs1 F3 3.123(9) .
Cs1 O1 3.271(6) 4_654
Cs1 O1 3.271(6) 6_654
Cs1 O2 3.293(5) 6_654
Cs1 O2 3.293(5) 12_654
Cs1 O1 3.301(8) 2_655
Cs1 O2 3.364(5) 2_654
Cs1 O2 3.364(5) 8_654
Cs1 C1 3.485(8) 6_654
Cs1 C1 3.485(8) 4_654
Cs1 C1 3.627(12) 2_654
Ba2 F1 2.548(6) 4_655
Ba2 F1 2.548(6) 5
Ba2 F1 2.548(6) 6_545
Ba2 F2 2.763(11) 4_654
Ba2 O2 2.951(5) 11_554
Ba2 O2 2.951(5) 5_554
Ba2 O2 2.951(5) 6_544
Ba2 O2 2.951(5) 12_654
Ba2 O2 2.951(5) 10_544
Ba2 O2 2.951(5) 4_654
Ba2 C1 3.202(11) 5_554
Ba2 C1 3.202(11) 6_544
Ba1 F1 2.522(7) .
Ba1 F1 2.578(6) 4_655
Ba1 F2 2.680(3) .
Ba1 O2 2.827(5) 12_654
Ba1 O2 2.827(5) 5_554
Ba1 O1 2.886(5) 2_655
Ba1 O1 2.886(5) .
Ba1 O2 2.904(5) 2_655
Ba1 O2 2.904(5) 9
Ba1 C1 3.180(8) 2_655
Ba1 C1 3.180(8) .
O1 C1 1.277(14) .
O1 Ba1 2.886(5) 3_665
O1 Cs1 3.271(6) 4_655
O1 Cs1 3.271(6) 5_565
O1 Cs1 3.301(8) 3_665
O2 C1 1.299(8) .
O2 Ba1 2.827(5) 6
O2 Ba1 2.904(5) 3_665
O2 Ba2 2.951(5) 4_655
O2 Cs1 3.293(5) 5_565
O2 Cs1 3.364(5) 3_666
F1 Ba2 2.548(6) 4_654
F1 Ba1 2.578(6) 4_654
F1 Cs1 3.6590(9) 3_665
F2 Ba1 2.680(3) 2_655
F2 Ba1 2.680(3) 3_665
F2 Ba2 2.763(11) 4_655
F3 Cs1 3.057(9) 6_544
F3 Cs1 3.057(9) 4_754
F3 Cs1 3.057(9) 5_664
F3 Cs1 3.123(9) 3_765
F3 Cs1 3.123(9) 2_645
C1 O2 1.299(8) 9
C1 Ba1 3.180(8) 3_665
C1 Ba2 3.202(11) 4_655
C1 Cs1 3.485(8) 4_655
C1 Cs1 3.485(8) 5_565
C1 Cs1 3.627(12) 3_666
